data_1551675
loop_
_publ_author_name
'MIKURIYA, Masahiro'
'KAIHARA, Noriaki'
'ONO, Takashi'
'TANAKA, Yusuke'
'YOSHIOKA, Daisuke'
'TANAKA, Hidekazu'
'HANDA, Makoto'

_publ_section_title
;
 Synthesis and Crystal Structure of a Chain Complex of Molybdenum(II)
 Benzoate with 1,2-Bis(4-pyridyl)ethylene Having an N2-Adsorption Property
;
_journal_issue 0
_journal_name_full 'X-ray Structure Analysis Online'
_journal_page_first 41
_journal_paper_doi 10.2116/xraystruct.30.41
_journal_volume 30
_journal_year 2014
_chemical_formula_sum 'C40 H30 Mo2 N2 O8'
_chemical_formula_weight 858.54
_space_group_IT_number 2
_space_group_name_Hall '-P 1'
_space_group_name_H-M_alt 'P -1'
_symmetry_cell_setting triclinic
_symmetry_space_group_name_Hall '-P 1'
_symmetry_space_group_name_H-M 'P -1'
_atom_sites_solution_hydrogens geom
_atom_sites_solution_primary direct
_atom_sites_solution_secondary difmap
_audit_creation_method SHELXL-97
_cell_angle_alpha 114.438(2)
_cell_angle_beta 90.934(2)
_cell_angle_gamma 108.726(2)
_cell_formula_units_Z 1
_cell_length_a 8.2328(10)
_cell_length_b 10.5428(13)
_cell_length_c 12.0915(16)
_cell_measurement_temperature 293(2)
_cell_volume 891.3(2)
_computing_cell_refinement 'Bruker SMART'
_computing_data_collection 'Bruker SMART'
_computing_data_reduction 'Bruker SAINT'
_computing_molecular_graphics 'Bruker SHELXL'
_computing_publication_material 'Bruker SHELXL'
_computing_structure_refinement 'SHELXL-97 (Sheldrick, 1997)'
_computing_structure_solution 'SHELXS-97 (Sheldrick, 1990)'
_diffrn_ambient_temperature 293(2)
_diffrn_measured_fraction_theta_full 0.991
_diffrn_measured_fraction_theta_max 0.889
_diffrn_measurement_device_type 'CCD area detector'
_diffrn_measurement_method 'psi and omega scans'
_diffrn_radiation_monochromator graphite
_diffrn_radiation_source 'fine-focus sealed tube'
_diffrn_radiation_type MoK\a
_diffrn_radiation_wavelength 0.71073
_diffrn_reflns_av_R_equivalents 0.0167
_diffrn_reflns_av_sigmaI/netI 0.0497
_diffrn_reflns_limit_h_max 10
_diffrn_reflns_limit_h_min -9
_diffrn_reflns_limit_k_max 13
_diffrn_reflns_limit_k_min -14
_diffrn_reflns_limit_l_max 13
_diffrn_reflns_limit_l_min -15
_diffrn_reflns_number 5481
_diffrn_reflns_theta_full 25.00
_diffrn_reflns_theta_max 28.21
_diffrn_reflns_theta_min 1.88
_exptl_absorpt_coefficient_mu 0.760
_exptl_absorpt_correction_T_max 0.9278
_exptl_absorpt_correction_T_min 0.6887
_exptl_absorpt_correction_type empirical
_exptl_absorpt_process_details SADABS
_exptl_crystal_colour orange
_exptl_crystal_density_diffrn 1.600
_exptl_crystal_density_method 'not measured'
_exptl_crystal_description plate
_exptl_crystal_F_000 432
_exptl_crystal_size_max 0.53
_exptl_crystal_size_mid 0.25
_exptl_crystal_size_min 0.10
_refine_diff_density_max 0.751
_refine_diff_density_min -0.356
_refine_diff_density_rms 0.078
_refine_ls_extinction_method none
_refine_ls_goodness_of_fit_ref 1.004
_refine_ls_hydrogen_treatment constr
_refine_ls_matrix_type full
_refine_ls_number_parameters 235
_refine_ls_number_reflns 3904
_refine_ls_number_restraints 0
_refine_ls_restrained_S_all 1.004
_refine_ls_R_factor_all 0.0534
_refine_ls_R_factor_gt 0.0415
_refine_ls_shift/su_max 0.001
_refine_ls_shift/su_mean 0.000
_refine_ls_structure_factor_coef Fsqd
_refine_ls_weighting_details 'calc w=1/[\s^2^(Fo^2^)+(0.0365P)^2^+0.0000P] where P=(Fo^2^+2Fc^2^)/3'
_refine_ls_weighting_scheme calc
_refine_ls_wR_factor_gt 0.0827
_refine_ls_wR_factor_ref 0.0864
_reflns_number_gt 3208
_reflns_number_total 3904
_reflns_threshold_expression >2sigma(I)
_cod_data_source_file 30_41_1.txt
_cod_data_source_block mobzbpe
_cod_depositor_comments
;
The following automatic conversions were performed:

'_symmetry_cell_setting' value 'Triclinic' changed to 'triclinic'
according to
/home/andrius/struct/COD-crude-data/automatic-downloads/current/J-STAGE/lib/dictionaries/cif_core.dic
dictionary named 'cif_core.dic' version 2.4.2 from 2011-04-26.

Automatic conversion script
Id: cif_fix_values 6524 2018-11-02 12:15:13Z antanas 
;
_cod_original_cell_volume 891.26(19)
_cod_original_sg_symbol_H-M P-1
_cod_database_code 1551675

loop_
_symmetry_equiv_pos_as_xyz
'x, y, z'
'-x, -y, -z'

loop_
_atom_site_label
_atom_site_type_symbol
_atom_site_fract_x
_atom_site_fract_y
_atom_site_fract_z
_atom_site_U_iso_or_equiv
_atom_site_adp_type
_atom_site_occupancy
_atom_site_symmetry_multiplicity
_atom_site_calc_flag
_atom_site_refinement_flags
Mo1 Mo 0.05535(4) -0.07376(3) -0.06026(3) 0.03992(11) Uani 1 1 d .
N1 N 0.1996(4) -0.2279(3) -0.2296(3) 0.0533(8) Uani 1 1 d .
O1 O -0.1736(3) -0.2595(2) -0.1044(2) 0.0450(6) Uani 1 1 d .
O2 O 0.2929(3) 0.1049(2) -0.0213(2) 0.0449(5) Uani 1 1 d .
O3 O 0.1526(3) -0.1104(2) 0.0818(2) 0.0453(6) Uani 1 1 d .
O4 O -0.0395(3) -0.0472(2) -0.2102(2) 0.0466(6) Uani 1 1 d .
C1 C -0.4682(4) -0.3608(4) -0.0859(3) 0.0451(8) Uani 1 1 d .
C2 C -0.6191(5) -0.3374(4) -0.0493(4) 0.0555(9) Uani 1 1 d .
H2A H -0.6158 -0.2403 -0.0042 0.067 Uiso 1 1 calc R
C3 C -0.7721(6) -0.4540(5) -0.0781(4) 0.0757(13) Uani 1 1 d .
H3A H -0.8725 -0.4364 -0.0538 0.091 Uiso 1 1 calc R
C4 C -0.7774(6) -0.5975(6) -0.1432(5) 0.0883(16) Uani 1 1 d .
H4A H -0.8815 -0.6774 -0.1626 0.106 Uiso 1 1 calc R
C5 C -0.6299(7) -0.6233(5) -0.1796(4) 0.0818(14) Uani 1 1 d .
H5A H -0.6339 -0.7208 -0.2232 0.098 Uiso 1 1 calc R
C6 C -0.4763(5) -0.5062(4) -0.1521(4) 0.0630(11) Uani 1 1 d .
H6A H -0.3770 -0.5246 -0.1781 0.076 Uiso 1 1 calc R
C7 C -0.3033(4) -0.2347(4) -0.0546(3) 0.0424(8) Uani 1 1 d .
C8 C 0.1852(4) -0.0643(4) 0.2920(3) 0.0470(8) Uani 1 1 d .
C9 C 0.2504(5) -0.1760(4) 0.2717(4) 0.0621(10) Uani 1 1 d .
H9A H 0.2623 -0.2344 0.1922 0.075 Uiso 1 1 calc R
C10 C 0.2977(6) -0.2016(6) 0.3675(4) 0.0814(14) Uani 1 1 d .
H10A H 0.3409 -0.2775 0.3524 0.098 Uiso 1 1 calc R
C11 C 0.2820(6) -0.1172(7) 0.4843(5) 0.0900(16) Uani 1 1 d .
H11A H 0.3126 -0.1364 0.5485 0.108 Uiso 1 1 calc R
C12 C 0.2214(6) -0.0041(6) 0.5071(4) 0.0863(15) Uani 1 1 d .
H12A H 0.2133 0.0553 0.5873 0.104 Uiso 1 1 calc R
C13 C 0.1723(5) 0.0221(5) 0.4120(4) 0.0640(11) Uani 1 1 d .
H13A H 0.1299 0.0987 0.4282 0.077 Uiso 1 1 calc R
C14 C 0.1228(4) -0.0415(4) 0.1892(3) 0.0455(8) Uani 1 1 d .
C15 C 0.1080(5) -0.3685(5) -0.3043(4) 0.0677(12) Uani 1 1 d .
H15A H -0.0092 -0.4055 -0.2998 0.081 Uiso 1 1 calc R
C16 C 0.1758(5) -0.4639(5) -0.3888(4) 0.0671(11) Uani 1 1 d .
H16A H 0.1044 -0.5621 -0.4393 0.081 Uiso 1 1 calc R
C17 C 0.3480(5) -0.4150(4) -0.3990(3) 0.0502(9) Uani 1 1 d .
C18 C 0.4453(5) -0.2673(4) -0.3196(3) 0.0541(9) Uani 1 1 d .
H18A H 0.5630 -0.2275 -0.3216 0.065 Uiso 1 1 calc R
C19 C 0.3670(5) -0.1803(4) -0.2380(3) 0.0540(9) Uani 1 1 d .
H19A H 0.4353 -0.0820 -0.1852 0.065 Uiso 1 1 calc R
C20 C 0.4215(5) -0.5146(4) -0.4891(4) 0.0594(10) Uani 1 1 d .
H20A H 0.3448 -0.6117 -0.5370 0.071 Uiso 1 1 calc R

loop_
_atom_site_aniso_label
_atom_site_aniso_U_11
_atom_site_aniso_U_22
_atom_site_aniso_U_33
_atom_site_aniso_U_23
_atom_site_aniso_U_13
_atom_site_aniso_U_12
Mo1 0.04000(17) 0.03618(16) 0.04291(18) 0.01132(13) 0.01997(12) 0.02054(12)
N1 0.061(2) 0.0605(19) 0.0449(17) 0.0163(15) 0.0212(15) 0.0392(17)
O1 0.0466(14) 0.0366(12) 0.0482(14) 0.0113(11) 0.0214(11) 0.0198(11)
O2 0.0413(13) 0.0406(12) 0.0499(14) 0.0133(11) 0.0209(11) 0.0194(11)
O3 0.0482(14) 0.0467(13) 0.0470(14) 0.0175(11) 0.0214(11) 0.0281(11)
O4 0.0477(14) 0.0468(13) 0.0476(14) 0.0156(11) 0.0208(11) 0.0264(12)
C1 0.044(2) 0.0445(19) 0.045(2) 0.0201(16) 0.0069(15) 0.0129(16)
C2 0.048(2) 0.062(2) 0.059(2) 0.030(2) 0.0129(18) 0.0172(19)
C3 0.048(3) 0.089(3) 0.092(4) 0.051(3) 0.010(2) 0.012(2)
C4 0.056(3) 0.076(3) 0.105(4) 0.043(3) -0.011(3) -0.014(3)
C5 0.079(3) 0.049(2) 0.090(4) 0.021(2) -0.005(3) 0.004(2)
C6 0.058(3) 0.049(2) 0.070(3) 0.018(2) 0.006(2) 0.016(2)
C7 0.045(2) 0.0456(19) 0.0406(18) 0.0194(16) 0.0141(15) 0.0202(16)
C8 0.0372(19) 0.0470(19) 0.048(2) 0.0169(17) 0.0097(15) 0.0099(16)
C9 0.063(3) 0.071(3) 0.059(2) 0.027(2) 0.016(2) 0.034(2)
C10 0.090(4) 0.103(4) 0.076(3) 0.047(3) 0.020(3) 0.054(3)
C11 0.084(4) 0.137(5) 0.074(3) 0.060(4) 0.015(3) 0.053(4)
C12 0.089(4) 0.114(4) 0.051(3) 0.028(3) 0.014(2) 0.041(3)
C13 0.065(3) 0.068(3) 0.052(2) 0.019(2) 0.015(2) 0.025(2)
C14 0.0380(19) 0.0400(18) 0.052(2) 0.0162(17) 0.0132(16) 0.0120(15)
C15 0.050(2) 0.079(3) 0.060(3) 0.010(2) 0.022(2) 0.032(2)
C16 0.058(3) 0.058(2) 0.062(3) 0.003(2) 0.017(2) 0.023(2)
C17 0.057(2) 0.052(2) 0.047(2) 0.0160(18) 0.0215(17) 0.0339(19)
C18 0.054(2) 0.057(2) 0.057(2) 0.0230(19) 0.0284(19) 0.0295(19)
C19 0.067(3) 0.049(2) 0.049(2) 0.0178(18) 0.0276(19) 0.031(2)
C20 0.062(3) 0.052(2) 0.056(2) 0.0093(18) 0.025(2) 0.030(2)

loop_
_atom_type_symbol
_atom_type_description
_atom_type_scat_dispersion_real
_atom_type_scat_dispersion_imag
_atom_type_scat_source
C C 0.0033 0.0016 'International Tables Vol C Tables 4.2.6.8 and 6.1.1.4'
H H 0.0000 0.0000 'International Tables Vol C Tables 4.2.6.8 and 6.1.1.4'
N N 0.0061 0.0033 'International Tables Vol C Tables 4.2.6.8 and 6.1.1.4'
O O 0.0106 0.0060 'International Tables Vol C Tables 4.2.6.8 and 6.1.1.4'
Mo Mo -1.6832 0.6857 'International Tables Vol C Tables 4.2.6.8 and 6.1.1.4'

loop_
_geom_angle_atom_site_label_1
_geom_angle_atom_site_label_2
_geom_angle_atom_site_label_3
_geom_angle
_geom_angle_site_symmetry_1
_geom_angle_site_symmetry_3
O1 Mo1 O3 90.43(9) . .
O1 Mo1 Mo1 92.28(6) . 2
O3 Mo1 Mo1 92.64(6) . 2
O1 Mo1 O2 176.79(8) . .
O3 Mo1 O2 88.97(9) . .
Mo1 Mo1 O2 90.90(6) 2 .
O1 Mo1 O4 88.72(9) . .
O3 Mo1 O4 176.83(8) . .
Mo1 Mo1 O4 90.45(6) 2 .
O2 Mo1 O4 91.71(9) . .
O1 Mo1 N1 92.83(9) . .
O3 Mo1 N1 95.79(9) . .
Mo1 Mo1 N1 170.11(7) 2 .
O2 Mo1 N1 84.09(9) . .
O4 Mo1 N1 81.20(8) . .
C15 N1 C19 116.1(3) . .
C15 N1 Mo1 119.0(3) . .
C19 N1 Mo1 124.4(2) . .
C7 O1 Mo1 117.0(2) . .
C7 O2 Mo1 117.9(2) 2 .
C14 O3 Mo1 117.0(2) . .
C14 O4 Mo1 118.4(2) 2 .
C6 C1 C2 118.3(3) . .
C6 C1 C7 120.6(3) . .
C2 C1 C7 121.1(3) . .
C3 C2 C1 121.2(4) . .
C3 C2 H2A 119.4 . .
C1 C2 H2A 119.4 . .
C2 C3 C4 119.7(4) . .
C2 C3 H3A 120.1 . .
C4 C3 H3A 120.1 . .
C5 C4 C3 120.1(4) . .
C5 C4 H4A 119.9 . .
C3 C4 H4A 119.9 . .
C4 C5 C6 120.3(4) . .
C4 C5 H5A 119.8 . .
C6 C5 H5A 119.8 . .
C5 C6 C1 120.4(4) . .
C5 C6 H6A 119.8 . .
C1 C6 H6A 119.8 . .
O2 C7 O1 121.9(3) 2 .
O2 C7 C1 119.2(3) 2 .
O1 C7 C1 118.9(3) . .
C9 C8 C13 118.0(4) . .
C9 C8 C14 121.4(3) . .
C13 C8 C14 120.5(3) . .
C10 C9 C8 120.6(4) . .
C10 C9 H9A 119.7 . .
C8 C9 H9A 119.7 . .
C11 C10 C9 120.6(5) . .
C11 C10 H10A 119.7 . .
C9 C10 H10A 119.7 . .
C10 C11 C12 119.8(5) . .
C10 C11 H11A 120.1 . .
C12 C11 H11A 120.1 . .
C11 C12 C13 120.2(4) . .
C11 C12 H12A 119.9 . .
C13 C12 H12A 119.9 . .
C12 C13 C8 120.7(4) . .
C12 C13 H13A 119.7 . .
C8 C13 H13A 119.7 . .
O3 C14 O4 121.5(3) . 2
O3 C14 C8 119.5(3) . .
O4 C14 C8 119.0(3) 2 .
N1 C15 C16 123.8(4) . .
N1 C15 H15A 118.1 . .
C16 C15 H15A 118.1 . .
C17 C16 C15 120.4(4) . .
C17 C16 H16A 119.8 . .
C15 C16 H16A 119.8 . .
C16 C17 C18 116.0(3) . .
C16 C17 C20 121.0(3) . .
C18 C17 C20 123.0(3) . .
C19 C18 C17 119.7(4) . .
C19 C18 H18A 120.2 . .
C17 C18 H18A 120.2 . .
N1 C19 C18 124.0(4) . .
N1 C19 H19A 118.0 . .
C18 C19 H19A 118.0 . .
C20 C20 C17 128.5(5) 2_644 .
C20 C20 H20A 115.8 2_644 .
C17 C20 H20A 115.8 . .

loop_
_geom_bond_atom_site_label_1
_geom_bond_atom_site_label_2
_geom_bond_distance
_geom_bond_site_symmetry_2
Mo1 O1 2.099(2) .
Mo1 O3 2.108(2) .
Mo1 Mo1 2.1098(5) 2
Mo1 O2 2.113(2) .
Mo1 O4 2.119(2) .
Mo1 N1 2.610(3) .
N1 C15 1.317(5) .
N1 C19 1.328(5) .
O1 C7 1.281(4) .
O2 C7 1.267(4) 2
O3 C14 1.272(4) .
O4 C14 1.277(4) 2
C1 C6 1.382(5) .
C1 C2 1.388(5) .
C1 C7 1.471(5) .
C2 C3 1.362(5) .
C2 H2A 0.9300 .
C3 C4 1.371(6) .
C3 H3A 0.9300 .
C4 C5 1.369(7) .
C4 H4A 0.9300 .
C5 C6 1.371(6) .
C5 H5A 0.9300 .
C6 H6A 0.9300 .
C7 O2 1.267(4) 2
C8 C9 1.380(5) .
C8 C13 1.385(5) .
C8 C14 1.475(5) .
C9 C10 1.371(5) .
C9 H9A 0.9300 .
C10 C11 1.357(6) .
C10 H10A 0.9300 .
C11 C12 1.364(6) .
C11 H11A 0.9300 .
C12 C13 1.372(6) .
C12 H12A 0.9300 .
C13 H13A 0.9300 .
C14 O4 1.277(4) 2
C15 C16 1.377(5) .
C15 H15A 0.9300 .
C16 C17 1.371(5) .
C16 H16A 0.9300 .
C17 C18 1.387(5) .
C17 C20 1.463(5) .
C18 C19 1.372(4) .
C18 H18A 0.9300 .
C19 H19A 0.9300 .
C20 C20 1.287(7) 2_644
C20 H20A 0.9300 .
